data_1554581
loop_
_publ_author_name
'Sun, Bing-Bing'
'Zhang, Jun-Qi'
'Chen, Jun-Bo'
'Fan, Wei-Tai'
'Yu, Jie-Qiang'
'Hu, Jia-Ming'
'Wang, Xing-Wang'

_publ_section_title
;
 Stereoselective synthesis of spirocyclohexadiene-pyrazolones via organic
 base and/or hydrogen bonding assisted [3 + 3] annulation reactions
;
_journal_issue 11
_journal_name_full 'Organic Chemistry Frontiers'
_journal_page_first 1842
_journal_paper_doi 10.1039/C8QO01391H
_journal_volume 6
_journal_year 2019
_chemical_formula_sum 'C33 H23 Cl N4 O'
_chemical_formula_weight 527
_space_group_crystal_system triclinic
_space_group_IT_number 2
_space_group_name_Hall '-P 1'
_space_group_name_H-M_alt 'P -1'
_atom_sites_solution_hydrogens geom
_audit_creation_method SHELXL-2013
_audit_update_record
;
2018-01-31 deposited with the CCDC.	2019-04-02 downloaded from the CCDC.
;
_cell_angle_alpha 87.2370(10)
_cell_angle_beta 78.6140(10)
_cell_angle_gamma 85.6810(10)
_cell_formula_units_Z 2
_cell_length_a 9.3289(4)
_cell_length_b 10.9229(5)
_cell_length_c 12.8668(6)
_cell_measurement_reflns_used 9468
_cell_measurement_temperature 120(2)
_cell_measurement_theta_max 27.43
_cell_measurement_theta_min 2.23
_cell_volume 1280.91(10)
_computing_cell_refinement 'Bruker SMART'
_computing_data_collection 'Bruker SMART'
_computing_data_reduction 'Bruker SAINT'
_computing_molecular_graphics 'Bruker SHELXTL'
_computing_publication_material 'Bruker SHELXTL'
_computing_structure_refinement 'SHELXL-2013 (Sheldrick, 2013)'
_computing_structure_solution 'Bruker SHELXTL'
_diffrn_ambient_temperature 120(2)
_diffrn_measured_fraction_theta_full 0.998
_diffrn_measured_fraction_theta_max 0.995
_diffrn_measurement_device_type 'CCD area detector'
_diffrn_measurement_method 'phi and omega scans'
_diffrn_radiation_type MoK\a
_diffrn_radiation_wavelength 0.71073
_diffrn_reflns_av_R_equivalents 0.0327
_diffrn_reflns_av_unetI/netI 0.0209
_diffrn_reflns_Laue_measured_fraction_full 0.998
_diffrn_reflns_Laue_measured_fraction_max 0.995
_diffrn_reflns_limit_h_max 12
_diffrn_reflns_limit_h_min -12
_diffrn_reflns_limit_k_max 14
_diffrn_reflns_limit_k_min -14
_diffrn_reflns_limit_l_max 16
_diffrn_reflns_limit_l_min -16
_diffrn_reflns_number 42789
_diffrn_reflns_point_group_measured_fraction_full 0.998
_diffrn_reflns_point_group_measured_fraction_max 0.995
_diffrn_reflns_theta_full 25.242
_diffrn_reflns_theta_max 27.533
_diffrn_reflns_theta_min 1.615
_diffrn_source 'sealed tube'
_exptl_absorpt_coefficient_mu 0.185
_exptl_absorpt_correction_type none
_exptl_crystal_colour colourless
_exptl_crystal_density_diffrn 1.366
_exptl_crystal_description BLOCK
_exptl_crystal_F_000 548
_exptl_crystal_size_max 0.20
_exptl_crystal_size_mid 0.18
_exptl_crystal_size_min 0.15
_refine_diff_density_max 0.571
_refine_diff_density_min -0.515
_refine_diff_density_rms 0.112
_refine_ls_extinction_method none
_refine_ls_goodness_of_fit_ref 1.148
_refine_ls_hydrogen_treatment constr
_refine_ls_matrix_type full
_refine_ls_number_parameters 352
_refine_ls_number_reflns 5876
_refine_ls_number_restraints 0
_refine_ls_restrained_S_all 1.148
_refine_ls_R_factor_all 0.0479
_refine_ls_R_factor_gt 0.0369
_refine_ls_shift/su_max 0.001
_refine_ls_shift/su_mean 0.000
_refine_ls_structure_factor_coef Fsqd
_refine_ls_weighting_details
;
 w=1/[\s^2^(Fo^2^)+(0.0629P)^2^+0.5001P]
 where P=(Fo^2^+2Fc^2^)/3
;
_refine_ls_weighting_scheme calc
_refine_ls_wR_factor_gt 0.1022
_refine_ls_wR_factor_ref 0.1242
_reflns_Friedel_coverage 0.000
_reflns_number_gt 5029
_reflns_number_total 5906
_reflns_threshold_expression 'I > 2\s(I)'
_cod_data_source_file c8qo01391h2.cif
_cod_data_source_block 1204-2
_cod_database_code 1554581
_shelx_space_group_comment
;
The symmetry employed for this shelxl refinement is uniquely defined
by the following loop, which should always be used as a source of
symmetry information in preference to the above space-group names.
They are only intended as comments.
;
_shelxl_version_number 2013-2

loop_
_space_group_symop_operation_xyz
'x, y, z'
'-x, -y, -z'

loop_
_atom_site_label
_atom_site_type_symbol
_atom_site_fract_x
_atom_site_fract_y
_atom_site_fract_z
_atom_site_U_iso_or_equiv
_atom_site_adp_type
_atom_site_occupancy
_atom_site_site_symmetry_order
_atom_site_calc_flag
_atom_site_refinement_flags_posn
_atom_site_refinement_flags_adp
Cl1 Cl 1.27865(4) 0.34765(4) 0.95327(3) 0.03102(12) Uani 1 1 d . .
N1 N 0.52519(13) 0.40603(11) 0.70061(10) 0.0173(2) Uani 1 1 d . .
N2 N 0.53987(13) 0.27767(11) 0.70280(10) 0.0166(2) Uani 1 1 d . .
N3 N 0.89317(16) 0.36192(14) 1.10708(11) 0.0302(3) Uani 1 1 d . .
N4 N 0.62479(14) 0.36065(14) 0.95514(10) 0.0267(3) Uani 1 1 d . .
H4A H 0.6267 0.3660 1.0229 0.032 Uiso 1 1 calc R U
H4B H 0.5404 0.3632 0.9341 0.032 Uiso 1 1 calc R U
O1 O 0.68775(12) 0.12387(10) 0.76815(10) 0.0253(2) Uani 1 1 d . .
C1 C 0.65332(15) 0.23043(13) 0.75000(11) 0.0172(3) Uani 1 1 d . .
C2 C 0.73492(15) 0.34328(12) 0.76898(11) 0.0151(3) Uani 1 1 d . .
C3 C 0.62926(15) 0.44592(13) 0.73934(11) 0.0158(3) Uani 1 1 d . .
C4 C 0.45672(15) 0.21524(13) 0.64305(11) 0.0165(3) Uani 1 1 d . .
C5 C 0.40821(16) 0.27783(14) 0.55805(12) 0.0207(3) Uani 1 1 d . .
H5 H 0.4289 0.3611 0.5413 0.025 Uiso 1 1 calc R U
C6 C 0.32946(17) 0.21678(15) 0.49832(12) 0.0237(3) Uani 1 1 d . .
H6 H 0.2946 0.2591 0.4410 0.028 Uiso 1 1 calc R U
C7 C 0.30103(17) 0.09489(15) 0.52135(12) 0.0241(3) Uani 1 1 d . .
H7 H 0.2479 0.0535 0.4795 0.029 Uiso 1 1 calc R U
C8 C 0.35029(18) 0.03375(14) 0.60546(13) 0.0251(3) Uani 1 1 d . .
H8 H 0.3315 -0.0501 0.6209 0.030 Uiso 1 1 calc R U
C9 C 0.42695(17) 0.09365(14) 0.66768(12) 0.0216(3) Uani 1 1 d . .
H9 H 0.4586 0.0518 0.7264 0.026 Uiso 1 1 calc R U
C10 C 0.63438(16) 0.57709(13) 0.75548(11) 0.0171(3) Uani 1 1 d . .
C11 C 0.50582(17) 0.65361(14) 0.76117(11) 0.0204(3) Uani 1 1 d . .
H11 H 0.4169 0.6200 0.7551 0.024 Uiso 1 1 calc R U
C12 C 0.50829(18) 0.77788(14) 0.77568(12) 0.0241(3) Uani 1 1 d . .
H12 H 0.4210 0.8296 0.7792 0.029 Uiso 1 1 calc R U
C13 C 0.63805(19) 0.82774(14) 0.78516(12) 0.0258(3) Uani 1 1 d . .
H13 H 0.6394 0.9133 0.7949 0.031 Uiso 1 1 calc R U
C14 C 0.76490(19) 0.75232(14) 0.78039(13) 0.0251(3) Uani 1 1 d . .
H14 H 0.8532 0.7863 0.7873 0.030 Uiso 1 1 calc R U
C15 C 0.76409(17) 0.62714(14) 0.76557(12) 0.0209(3) Uani 1 1 d . .
H15 H 0.8516 0.5758 0.7623 0.025 Uiso 1 1 calc R U
C16 C 0.75264(15) 0.34838(12) 0.88280(11) 0.0159(3) Uani 1 1 d . .
C17 C 0.88619(15) 0.34383(13) 0.90931(11) 0.0166(3) Uani 1 1 d . .
C18 C 0.89195(15) 0.35349(14) 1.01866(12) 0.0196(3) Uani 1 1 d . .
C19 C 1.02967(15) 0.32319(13) 0.83274(11) 0.0164(3) Uani 1 1 d . .
H19 H 1.0908 0.3934 0.8371 0.020 Uiso 1 1 calc R U
C20 C 1.00829(16) 0.31847(13) 0.72089(11) 0.0175(3) Uani 1 1 d . .
H20 H 1.0936 0.3049 0.6675 0.021 Uiso 1 1 calc R U
C21 C 0.88048(15) 0.33155(12) 0.68980(11) 0.0158(3) Uani 1 1 d . .
C22 C 0.87174(15) 0.31836(14) 0.57623(11) 0.0179(3) Uani 1 1 d . .
C23 C 0.82475(17) 0.41542(14) 0.51412(12) 0.0234(3) Uani 1 1 d . .
H23 H 0.7978 0.4939 0.5435 0.028 Uiso 1 1 calc R U
C24 C 0.81723(19) 0.39740(16) 0.40914(13) 0.0281(4) Uani 1 1 d . .
H24 H 0.7844 0.4636 0.3672 0.034 Uiso 1 1 calc R U
C25 C 0.85715(19) 0.28389(17) 0.36551(12) 0.0283(4) Uani 1 1 d . .
H25 H 0.8511 0.2720 0.2939 0.034 Uiso 1 1 calc R U
C26 C 0.90602(19) 0.18737(16) 0.42603(13) 0.0280(3) Uani 1 1 d . .
H26 H 0.9351 0.1097 0.3956 0.034 Uiso 1 1 calc R U
C27 C 0.91254(17) 0.20409(14) 0.53109(12) 0.0227(3) Uani 1 1 d . .
H27 H 0.9450 0.1374 0.5727 0.027 Uiso 1 1 calc R U
C28 C 1.11006(16) 0.20543(14) 0.86638(11) 0.0194(3) Uani 1 1 d . .
C29 C 1.06511(18) 0.09099(15) 0.84746(13) 0.0248(3) Uani 1 1 d . .
H29 H 0.9884 0.0870 0.8092 0.030 Uiso 1 1 calc R U
C30 C 1.1299(2) -0.01693(16) 0.88339(14) 0.0326(4) Uani 1 1 d . .
H30 H 1.0978 -0.0940 0.8697 0.039 Uiso 1 1 calc R U
C31 C 1.2419(2) -0.01206(18) 0.93928(14) 0.0376(5) Uani 1 1 d . .
H31 H 1.2860 -0.0860 0.9643 0.045 Uiso 1 1 calc R U
C32 C 1.2894(2) 0.09956(19) 0.95872(13) 0.0345(4) Uani 1 1 d . .
H32 H 1.3669 0.1030 0.9964 0.041 Uiso 1 1 calc R U
C33 C 1.22281(17) 0.20678(16) 0.92256(12) 0.0246(3) Uani 1 1 d . .

loop_
_atom_site_aniso_label
_atom_site_aniso_U_11
_atom_site_aniso_U_22
_atom_site_aniso_U_33
_atom_site_aniso_U_23
_atom_site_aniso_U_13
_atom_site_aniso_U_12
Cl1 0.01857(19) 0.0445(3) 0.0333(2) -0.00792(18) -0.01190(16) -0.00062(16)
N1 0.0186(6) 0.0149(6) 0.0190(6) 0.0001(5) -0.0059(5) 0.0001(4)
N2 0.0170(6) 0.0131(6) 0.0212(6) 0.0005(5) -0.0079(5) -0.0008(4)
N3 0.0316(8) 0.0395(8) 0.0194(7) -0.0005(6) -0.0072(6) 0.0030(6)
N4 0.0153(6) 0.0466(9) 0.0176(6) 0.0010(6) -0.0030(5) 0.0000(6)
O1 0.0257(6) 0.0154(5) 0.0380(6) 0.0045(4) -0.0151(5) -0.0024(4)
C1 0.0165(6) 0.0173(7) 0.0187(7) 0.0014(5) -0.0055(5) -0.0028(5)
C2 0.0151(6) 0.0139(6) 0.0173(6) 0.0011(5) -0.0054(5) -0.0012(5)
C3 0.0159(6) 0.0168(7) 0.0143(6) 0.0014(5) -0.0035(5) 0.0005(5)
C4 0.0136(6) 0.0199(7) 0.0166(6) -0.0027(5) -0.0034(5) -0.0014(5)
C5 0.0223(7) 0.0212(7) 0.0192(7) 0.0016(6) -0.0053(6) -0.0027(6)
C6 0.0247(8) 0.0304(8) 0.0177(7) -0.0007(6) -0.0081(6) -0.0026(6)
C7 0.0237(7) 0.0284(8) 0.0225(7) -0.0068(6) -0.0080(6) -0.0039(6)
C8 0.0279(8) 0.0206(7) 0.0291(8) -0.0013(6) -0.0095(6) -0.0063(6)
C9 0.0234(7) 0.0207(7) 0.0227(7) 0.0023(6) -0.0091(6) -0.0033(6)
C10 0.0215(7) 0.0158(7) 0.0142(6) 0.0003(5) -0.0046(5) -0.0005(5)
C11 0.0227(7) 0.0200(7) 0.0186(7) -0.0004(6) -0.0055(6) 0.0006(6)
C12 0.0317(8) 0.0185(7) 0.0216(7) -0.0016(6) -0.0070(6) 0.0060(6)
C13 0.0416(9) 0.0149(7) 0.0224(7) -0.0011(6) -0.0098(7) -0.0023(6)
C14 0.0320(8) 0.0209(8) 0.0254(8) -0.0002(6) -0.0109(6) -0.0073(6)
C15 0.0235(7) 0.0186(7) 0.0221(7) -0.0003(6) -0.0078(6) -0.0014(6)
C16 0.0168(6) 0.0148(6) 0.0158(6) 0.0010(5) -0.0032(5) 0.0004(5)
C17 0.0175(7) 0.0168(7) 0.0155(6) -0.0002(5) -0.0041(5) 0.0004(5)
C18 0.0165(7) 0.0214(7) 0.0206(7) 0.0005(6) -0.0045(5) 0.0018(5)
C19 0.0139(6) 0.0189(7) 0.0167(6) -0.0005(5) -0.0042(5) -0.0006(5)
C20 0.0178(7) 0.0179(7) 0.0164(6) 0.0006(5) -0.0025(5) -0.0007(5)
C21 0.0176(7) 0.0146(6) 0.0153(6) -0.0002(5) -0.0032(5) -0.0013(5)
C22 0.0165(6) 0.0218(7) 0.0158(6) 0.0008(5) -0.0036(5) -0.0041(5)
C23 0.0278(8) 0.0218(7) 0.0206(7) 0.0024(6) -0.0052(6) -0.0013(6)
C24 0.0325(9) 0.0327(9) 0.0202(7) 0.0079(6) -0.0089(6) -0.0039(7)
C25 0.0310(8) 0.0403(10) 0.0152(7) -0.0005(6) -0.0061(6) -0.0086(7)
C26 0.0329(9) 0.0297(8) 0.0222(8) -0.0067(6) -0.0055(7) -0.0026(7)
C27 0.0274(8) 0.0214(7) 0.0200(7) -0.0006(6) -0.0069(6) -0.0003(6)
C28 0.0166(7) 0.0242(7) 0.0158(6) -0.0005(6) -0.0013(5) 0.0037(5)
C29 0.0258(8) 0.0243(8) 0.0226(7) -0.0009(6) -0.0022(6) 0.0017(6)
C30 0.0413(10) 0.0240(8) 0.0272(8) -0.0003(7) 0.0027(7) 0.0070(7)
C31 0.0453(11) 0.0363(10) 0.0243(8) 0.0035(7) -0.0006(8) 0.0233(8)
C32 0.0292(9) 0.0497(11) 0.0227(8) -0.0038(7) -0.0081(7) 0.0197(8)
C33 0.0186(7) 0.0340(9) 0.0200(7) -0.0046(6) -0.0031(6) 0.0067(6)

loop_
_atom_type_symbol
_atom_type_description
_atom_type_scat_dispersion_real
_atom_type_scat_dispersion_imag
_atom_type_scat_source
C C 0.0033 0.0016 'International Tables Vol C Tables 4.2.6.8 and 6.1.1.4'
H H 0.0000 0.0000 'International Tables Vol C Tables 4.2.6.8 and 6.1.1.4'
N N 0.0061 0.0033 'International Tables Vol C Tables 4.2.6.8 and 6.1.1.4'
O O 0.0106 0.0060 'International Tables Vol C Tables 4.2.6.8 and 6.1.1.4'
Cl Cl 0.1484 0.1585 'International Tables Vol C Tables 4.2.6.8 and 6.1.1.4'

loop_
_geom_angle_atom_site_label_1
_geom_angle_atom_site_label_2
_geom_angle_atom_site_label_3
_geom_angle
C3 N1 N2 108.67(11)
C1 N2 N1 112.90(11)
C1 N2 C4 128.32(12)
N1 N2 C4 117.84(11)
O1 C1 N2 128.01(13)
O1 C1 C2 126.71(12)
N2 C1 C2 105.18(11)
C16 C2 C3 112.21(11)
C16 C2 C21 113.56(11)
C3 C2 C21 113.46(11)
C16 C2 C1 112.26(11)
C3 C2 C1 99.69(10)
C21 C2 C1 104.57(11)
N1 C3 C10 120.78(13)
N1 C3 C2 112.84(12)
C10 C3 C2 126.32(12)
C9 C4 C5 120.66(13)
C9 C4 N2 120.53(13)
C5 C4 N2 118.80(13)
C6 C5 C4 119.07(14)
C7 C6 C5 120.69(14)
C8 C7 C6 119.67(14)
C7 C8 C9 120.68(15)
C4 C9 C8 119.22(14)
C15 C10 C11 119.54(13)
C15 C10 C3 121.45(13)
C11 C10 C3 119.01(13)
C12 C11 C10 120.00(14)
C11 C12 C13 120.36(15)
C14 C13 C12 119.79(14)
C13 C14 C15 120.47(15)
C14 C15 C10 119.84(14)
C17 C16 N4 123.23(13)
C17 C16 C2 121.81(13)
N4 C16 C2 114.94(12)
C16 C17 C18 117.77(13)
C16 C17 C19 124.83(13)
C18 C17 C19 117.33(12)
N3 C18 C17 178.42(16)
C20 C19 C17 111.83(11)
C20 C19 C28 111.36(12)
C17 C19 C28 109.02(11)
C21 C20 C19 125.60(13)
C20 C21 C22 120.86(13)
C20 C21 C2 122.03(12)
C22 C21 C2 116.61(12)
C23 C22 C27 119.07(14)
C23 C22 C21 122.53(13)
C27 C22 C21 118.39(13)
C24 C23 C22 120.01(15)
C25 C24 C23 120.42(15)
C24 C25 C26 120.04(15)
C25 C26 C27 119.98(15)
C26 C27 C22 120.47(14)
C33 C28 C29 117.29(14)
C33 C28 C19 122.27(14)
C29 C28 C19 120.30(13)
C30 C29 C28 121.38(16)
C31 C30 C29 119.76(17)
C32 C31 C30 120.29(16)
C31 C32 C33 119.19(17)
C32 C33 C28 122.10(16)
C32 C33 Cl1 118.56(13)
C28 C33 Cl1 119.30(12)

loop_
_geom_bond_atom_site_label_1
_geom_bond_atom_site_label_2
_geom_bond_distance
Cl1 C33 1.7481(18)
N1 C3 1.2871(18)
N1 N2 1.3979(16)
N2 C1 1.3770(18)
N2 C4 1.4226(18)
N3 C18 1.148(2)
N4 C16 1.3625(19)
O1 C1 1.2082(18)
C1 C2 1.5499(19)
C2 C16 1.5101(19)
C2 C3 1.5214(18)
C2 C21 1.5292(19)
C3 C10 1.4632(19)
C4 C9 1.386(2)
C4 C5 1.395(2)
C5 C6 1.386(2)
C6 C7 1.384(2)
C7 C8 1.382(2)
C8 C9 1.388(2)
C10 C15 1.396(2)
C10 C11 1.401(2)
C11 C12 1.382(2)
C12 C13 1.393(2)
C13 C14 1.383(2)
C14 C15 1.390(2)
C16 C17 1.352(2)
C17 C18 1.428(2)
C17 C19 1.5062(19)
C19 C20 1.4951(19)
C19 C28 1.528(2)
C20 C21 1.326(2)
C21 C22 1.4939(19)
C22 C23 1.393(2)
C22 C27 1.397(2)
C23 C24 1.390(2)
C24 C25 1.381(3)
C25 C26 1.384(2)
C26 C27 1.387(2)
C28 C33 1.390(2)
C28 C29 1.395(2)
C29 C30 1.385(2)
C30 C31 1.385(3)
C31 C32 1.379(3)
C32 C33 1.388(2)
